data_2235122
loop_
_publ_author_name
'Paramasivam, S.'
'Srinivasan, J.'
'Seshadri, P. R.'
'Bakthadoss, M.'

_publ_section_title
;
 <i>rac</i>-6-Ethoxy-3,3a,4,9b-tetrahydro-1,3-diphenyl-1<i>H</i>-chromeno[4,3-<i>c</i>]isoxazole-3a-carbonitrile
;
_journal_coeditor_code KP2408
_journal_issue 6
_journal_name_full 'Acta Crystallographica Section E'
_journal_page_first o1660
_journal_paper_doi 10.1107/S160053681201906X
_journal_volume 68
_journal_year 2012
_chemical_formula_iupac 'C25 H22 N2 O3'
_chemical_formula_moiety 'C25 H22 N2 O3'
_chemical_formula_sum 'C25 H22 N2 O3'
_chemical_formula_weight 398.45
_chemical_name_systematic
;
<i>rac</i>-6-Ethoxy-3,3a,4,9b-tetrahydro-1,3-diphenyl-1<i>H</i>-
chromeno[4,3-<i>c</i>]isoxazole-3a-carbonitrile
;
_space_group_IT_number 14
_symmetry_cell_setting monoclinic
_symmetry_space_group_name_Hall '-P 2ybc'
_symmetry_space_group_name_H-M 'P 1 21/c 1'
_atom_sites_solution_hydrogens geom
_atom_sites_solution_primary direct
_atom_sites_solution_secondary difmap
_audit_creation_method SHELXL-97
_cell_angle_alpha 90.00
_cell_angle_beta 107.596(4)
_cell_angle_gamma 90.00
_cell_formula_units_Z 4
_cell_length_a 15.2994(9)
_cell_length_b 7.5421(5)
_cell_length_c 18.7248(12)
_cell_measurement_reflns_used 5109
_cell_measurement_temperature 298(2)
_cell_measurement_theta_max 28.31
_cell_measurement_theta_min 1.40
_cell_volume 2059.6(2)
_computing_cell_refinement 'SAINT (Bruker, 2008)'
_computing_data_collection 'APEX2 (Bruker, 2008)'
_computing_data_reduction 'SAINT (Bruker, 2008)'
_computing_molecular_graphics 'ORTEP-3 (Farrugia, 1997) and PLATON (Spek, 2009)'
_computing_publication_material
;
SHELXL97 (Sheldrick, 2008),  PLATON (Spek, 2009) and publCIF
(Westrip, 2010)
;
_computing_structure_refinement 'SHELXL97 (Sheldrick, 2008)'
_computing_structure_solution 'SHELXS97 (Sheldrick, 2008)'
_diffrn_ambient_temperature 298(2)
_diffrn_measured_fraction_theta_full 0.998
_diffrn_measured_fraction_theta_max 0.998
_diffrn_measurement_device_type 'Bruker SMART APEXII area-detector'
_diffrn_measurement_method '\w and \f scans'
_diffrn_radiation_monochromator graphite
_diffrn_radiation_source 'fine-focus sealed tube'
_diffrn_radiation_type MoK\a
_diffrn_radiation_wavelength 0.71073
_diffrn_reflns_av_R_equivalents 0.0286
_diffrn_reflns_av_sigmaI/netI 0.0381
_diffrn_reflns_limit_h_max 20
_diffrn_reflns_limit_h_min -20
_diffrn_reflns_limit_k_max 10
_diffrn_reflns_limit_k_min -10
_diffrn_reflns_limit_l_max 24
_diffrn_reflns_limit_l_min -20
_diffrn_reflns_number 18432
_diffrn_reflns_theta_full 28.31
_diffrn_reflns_theta_max 28.31
_diffrn_reflns_theta_min 1.40
_exptl_absorpt_coefficient_mu 0.085
_exptl_absorpt_correction_type none
_exptl_crystal_colour colourless
_exptl_crystal_density_diffrn 1.285
_exptl_crystal_density_method 'not measured'
_exptl_crystal_description block
_exptl_crystal_F_000 840
_exptl_crystal_size_max 0.20
_exptl_crystal_size_mid 0.15
_exptl_crystal_size_min 0.10
_refine_diff_density_max 0.239
_refine_diff_density_min -0.177
_refine_ls_extinction_method none
_refine_ls_goodness_of_fit_ref 1.039
_refine_ls_hydrogen_treatment constr
_refine_ls_matrix_type full
_refine_ls_number_parameters 271
_refine_ls_number_reflns 5109
_refine_ls_number_restraints 0
_refine_ls_restrained_S_all 1.039
_refine_ls_R_factor_all 0.1032
_refine_ls_R_factor_gt 0.0510
_refine_ls_shift/su_max 0.008
_refine_ls_shift/su_mean 0.001
_refine_ls_structure_factor_coef Fsqd
_refine_ls_weighting_details 'calc w=1/[\s^2^(Fo^2^)+(0.0749P)^2^+0.2385P] where P=(Fo^2^+2Fc^2^)/3'
_refine_ls_weighting_scheme calc
_refine_ls_wR_factor_gt 0.1368
_refine_ls_wR_factor_ref 0.1639
_reflns_number_gt 2805
_reflns_number_total 5109
_reflns_threshold_expression I>2sigma(I)
_cod_data_source_file kp2408.cif
_cod_data_source_block I
_cod_original_sg_symbol_H-M 'P 21/c'
_cod_database_code 2235122
_cod_database_fobs_code 2235122

loop_
_symmetry_equiv_pos_as_xyz
'x, y, z'
'-x, y+1/2, -z+1/2'
'-x, -y, -z'
'x, -y-1/2, z-1/2'

loop_
_atom_site_type_symbol
_atom_site_label
_atom_site_fract_x
_atom_site_fract_y
_atom_site_fract_z
_atom_site_U_iso_or_equiv
_atom_site_adp_type
_atom_site_calc_flag
_atom_site_refinement_flags
_atom_site_occupancy
_atom_site_symmetry_multiplicity
O O1 0.74167(9) 0.45965(16) 0.72376(7) 0.0602(4) Uani d . 1 1
O O2 0.88519(9) -0.03937(17) 0.68806(7) 0.0612(4) Uani d . 1 1
O O3 0.59365(9) 0.65386(17) 0.67710(8) 0.0672(4) Uani d . 1 1
N N1 0.81401(10) 0.0634(2) 0.63282(8) 0.0543(4) Uani d . 1 1
C C7 0.74962(12) 0.0946(2) 0.67721(10) 0.0476(4) Uani d . 1 1
H H7 0.7257 -0.0189 0.6887 0.057 Uiso calc R 1 1
C C8 0.81684(12) 0.1717(2) 0.74828(10) 0.0514(5) Uani d . 1 1
C C1 0.67024(13) 0.3889(2) 0.66889(10) 0.0502(4) Uani d . 1 1
C C6 0.67181(12) 0.2174(2) 0.64144(9) 0.0483(4) Uani d . 1 1
C C12 0.94613(12) -0.0419(3) 0.82161(11) 0.0556(5) Uani d . 1 1
C C11 0.90766(13) 0.0711(3) 0.75323(11) 0.0561(5) Uani d . 1 1
H H11 0.9542 0.1573 0.7500 0.067 Uiso calc R 1 1
C C20 0.77892(12) -0.0486(3) 0.56829(11) 0.0548(5) Uani d . 1 1
C C9 0.82649(14) 0.3691(2) 0.73450(11) 0.0600(5) Uani d . 1 1
H H9A 0.8727 0.4202 0.7770 0.072 Uiso calc R 1 1
H H9B 0.8466 0.3845 0.6905 0.072 Uiso calc R 1 1
C C2 0.59079(13) 0.4927(2) 0.64301(10) 0.0542(5) Uani d . 1 1
C C5 0.59528(13) 0.1560(3) 0.58543(10) 0.0568(5) Uani d . 1 1
H H5 0.5957 0.0426 0.5660 0.068 Uiso calc R 1 1
C C17 1.02141(13) 0.0150(3) 0.87856(12) 0.0701(6) Uani d . 1 1
H H17 1.0493 0.1221 0.8738 0.084 Uiso calc R 1 1
C C10 0.78370(14) 0.1491(3) 0.81384(11) 0.0583(5) Uani d . 1 1
C C3 0.51685(14) 0.4285(3) 0.58771(11) 0.0620(5) Uani d . 1 1
H H3 0.4646 0.4981 0.5695 0.074 Uiso calc R 1 1
C C18 0.50900(15) 0.7498(3) 0.66297(12) 0.0695(6) Uani d . 1 1
H H18A 0.4604 0.6702 0.6658 0.083 Uiso calc R 1 1
H H18B 0.4922 0.8014 0.6132 0.083 Uiso calc R 1 1
C C21 0.75973(14) 0.0310(3) 0.49899(12) 0.0689(6) Uani d . 1 1
H H21 0.7702 0.1517 0.4956 0.083 Uiso calc R 1 1
C C4 0.51968(14) 0.2608(3) 0.55889(11) 0.0645(5) Uani d . 1 1
H H4 0.4695 0.2189 0.5209 0.077 Uiso calc R 1 1
N N2 0.75559(15) 0.1391(3) 0.86341(11) 0.0825(6) Uani d . 1 1
C C13 0.90569(15) -0.2018(3) 0.83037(13) 0.0706(6) Uani d . 1 1
H H13 0.8547 -0.2422 0.7928 0.085 Uiso calc R 1 1
C C24 0.72930(16) -0.3275(3) 0.50900(16) 0.0823(7) Uani d . 1 1
H H24 0.7191 -0.4485 0.5120 0.099 Uiso calc R 1 1
C C25 0.76250(14) -0.2284(3) 0.57391(13) 0.0674(6) Uani d . 1 1
H H25 0.7736 -0.2816 0.6206 0.081 Uiso calc R 1 1
C C14 0.94057(18) -0.3005(3) 0.89414(14) 0.0833(7) Uani d . 1 1
H H14 0.9130 -0.4073 0.8997 0.100 Uiso calc R 1 1
C C23 0.71127(16) -0.2466(4) 0.43976(15) 0.0866(8) Uani d . 1 1
H H23 0.6897 -0.3139 0.3964 0.104 Uiso calc R 1 1
C C22 0.72498(16) -0.0680(4) 0.43459(13) 0.0818(7) Uani d . 1 1
H H22 0.7109 -0.0137 0.3879 0.098 Uiso calc R 1 1
C C19 0.52145(18) 0.8905(3) 0.71959(13) 0.0847(7) Uani d . 1 1
H H19A 0.4654 0.9562 0.7107 0.127 Uiso calc R 1 1
H H19B 0.5696 0.9688 0.7164 0.127 Uiso calc R 1 1
H H19C 0.5374 0.8383 0.7686 0.127 Uiso calc R 1 1
C C15 1.01620(18) -0.2420(4) 0.94988(14) 0.0872(7) Uani d . 1 1
H H15 1.0403 -0.3102 0.9927 0.105 Uiso calc R 1 1
C C16 1.05552(16) -0.0852(4) 0.94225(14) 0.0865(7) Uani d . 1 1
H H16 1.1060 -0.0449 0.9804 0.104 Uiso calc R 1 1

loop_
_atom_site_aniso_label
_atom_site_aniso_U_11
_atom_site_aniso_U_22
_atom_site_aniso_U_33
_atom_site_aniso_U_12
_atom_site_aniso_U_13
_atom_site_aniso_U_23
O1 0.0672(8) 0.0368(7) 0.0725(8) 0.0015(7) 0.0151(7) -0.0087(6)
O2 0.0582(7) 0.0561(8) 0.0708(8) 0.0089(7) 0.0220(6) -0.0094(7)
O3 0.0757(9) 0.0444(8) 0.0851(9) 0.0107(7) 0.0299(7) -0.0058(7)
N1 0.0549(9) 0.0488(9) 0.0627(9) -0.0006(8) 0.0231(7) -0.0060(8)
C7 0.0520(10) 0.0342(9) 0.0616(10) -0.0033(8) 0.0244(8) -0.0045(8)
C8 0.0555(10) 0.0395(10) 0.0610(10) 0.0004(9) 0.0204(8) -0.0017(8)
C1 0.0605(11) 0.0397(10) 0.0534(10) -0.0001(9) 0.0218(9) -0.0007(8)
C6 0.0554(10) 0.0399(10) 0.0545(10) -0.0027(9) 0.0240(8) -0.0013(8)
C12 0.0487(10) 0.0470(11) 0.0731(12) 0.0038(9) 0.0214(9) -0.0080(10)
C11 0.0546(11) 0.0458(11) 0.0710(12) -0.0044(9) 0.0238(9) -0.0098(10)
C20 0.0519(10) 0.0526(12) 0.0648(11) 0.0029(9) 0.0251(9) -0.0079(10)
C9 0.0638(12) 0.0409(11) 0.0730(12) -0.0069(10) 0.0176(10) -0.0079(9)
C2 0.0712(12) 0.0392(10) 0.0593(10) 0.0030(10) 0.0305(10) 0.0009(9)
C5 0.0623(12) 0.0500(11) 0.0601(11) -0.0002(10) 0.0215(9) -0.0089(9)
C17 0.0510(11) 0.0743(15) 0.0850(15) 0.0001(11) 0.0207(11) -0.0111(13)
C10 0.0663(12) 0.0445(11) 0.0633(12) 0.0067(10) 0.0185(10) -0.0027(10)
C3 0.0659(12) 0.0612(13) 0.0592(11) 0.0117(11) 0.0195(10) 0.0024(10)
C18 0.0842(15) 0.0556(13) 0.0758(13) 0.0181(12) 0.0346(11) 0.0065(11)
C21 0.0695(13) 0.0741(15) 0.0702(13) -0.0071(12) 0.0318(11) -0.0062(12)
C4 0.0642(12) 0.0679(14) 0.0581(11) 0.0047(11) 0.0135(9) -0.0080(10)
N2 0.1075(15) 0.0767(14) 0.0739(12) 0.0162(12) 0.0432(11) 0.0031(10)
C13 0.0691(13) 0.0496(13) 0.0844(15) 0.0020(11) 0.0100(11) -0.0020(11)
C24 0.0709(14) 0.0604(14) 0.1057(19) 0.0073(12) 0.0118(13) -0.0213(14)
C25 0.0668(13) 0.0516(12) 0.0803(13) 0.0061(11) 0.0170(10) -0.0087(11)
C14 0.0882(17) 0.0614(14) 0.0978(17) 0.0092(13) 0.0241(14) 0.0120(13)
C23 0.0663(14) 0.105(2) 0.0869(18) 0.0002(15) 0.0207(12) -0.0399(17)
C22 0.0761(15) 0.105(2) 0.0679(14) -0.0043(15) 0.0270(11) -0.0103(14)
C19 0.1040(18) 0.0717(15) 0.0895(16) 0.0167(14) 0.0460(14) -0.0053(13)
C15 0.0762(16) 0.093(2) 0.0865(17) 0.0249(16) 0.0158(13) 0.0133(15)
C16 0.0588(13) 0.110(2) 0.0824(16) 0.0111(15) 0.0096(12) -0.0049(16)

loop_
_atom_type_symbol
_atom_type_description
_atom_type_scat_dispersion_real
_atom_type_scat_dispersion_imag
_atom_type_scat_source
C C 0.0033 0.0016 'International Tables Vol C Tables 4.2.6.8 and 6.1.1.4'
H H 0.0000 0.0000 'International Tables Vol C Tables 4.2.6.8 and 6.1.1.4'
N N 0.0061 0.0033 'International Tables Vol C Tables 4.2.6.8 and 6.1.1.4'
O O 0.0106 0.0060 'International Tables Vol C Tables 4.2.6.8 and 6.1.1.4'

loop_
_geom_angle_atom_site_label_1
_geom_angle_atom_site_label_2
_geom_angle_atom_site_label_3
_geom_angle
C1 O1 C9 114.04(14)
C11 O2 N1 103.20(12)
C2 O3 C18 117.52(16)
C20 N1 O2 106.84(13)
C20 N1 C7 114.86(14)
O2 N1 C7 99.47(12)
N1 C7 C6 114.78(14)
N1 C7 C8 99.30(13)
C6 C7 C8 112.86(14)
N1 C7 H7 109.8
C6 C7 H7 109.8
C8 C7 H7 109.8
C10 C8 C9 109.21(15)
C10 C8 C7 111.77(15)
C9 C8 C7 107.33(15)
C10 C8 C11 114.76(15)
C9 C8 C11 110.76(15)
C7 C8 C11 102.66(14)
O1 C1 C6 122.82(16)
O1 C1 C2 117.10(16)
C6 C1 C2 119.98(17)
C5 C6 C1 118.78(17)
C5 C6 C7 120.29(16)
C1 C6 C7 120.58(16)
C17 C12 C13 118.5(2)
C17 C12 C11 120.17(19)
C13 C12 C11 121.32(18)
O2 C11 C12 109.16(15)
O2 C11 C8 104.61(14)
C12 C11 C8 116.01(15)
O2 C11 H11 108.9
C12 C11 H11 108.9
C8 C11 H11 108.9
C21 C20 C25 120.29(19)
C21 C20 N1 117.04(18)
C25 C20 N1 122.65(18)
O1 C9 C8 111.13(15)
O1 C9 H9A 109.4
C8 C9 H9A 109.4
O1 C9 H9B 109.4
C8 C9 H9B 109.4
H9A C9 H9B 108.0
O3 C2 C3 124.70(18)
O3 C2 C1 115.63(17)
C3 C2 C1 119.67(17)
C4 C5 C6 120.53(18)
C4 C5 H5 119.7
C6 C5 H5 119.7
C16 C17 C12 120.6(2)
C16 C17 H17 119.7
C12 C17 H17 119.7
N2 C10 C8 176.6(2)
C2 C3 C4 120.16(19)
C2 C3 H3 119.9
C4 C3 H3 119.9
O3 C18 C19 108.52(18)
O3 C18 H18A 110.0
C19 C18 H18A 110.0
O3 C18 H18B 110.0
C19 C18 H18B 110.0
H18A C18 H18B 108.4
C20 C21 C22 120.2(2)
C20 C21 H21 119.9
C22 C21 H21 119.9
C5 C4 C3 120.78(19)
C5 C4 H4 119.6
C3 C4 H4 119.6
C14 C13 C12 120.3(2)
C14 C13 H13 119.8
C12 C13 H13 119.8
C23 C24 C25 120.0(2)
C23 C24 H24 120.0
C25 C24 H24 120.0
C24 C25 C20 119.1(2)
C24 C25 H25 120.4
C20 C25 H25 120.4
C13 C14 C15 120.2(2)
C13 C14 H14 119.9
C15 C14 H14 119.9
C22 C23 C24 120.5(2)
C22 C23 H23 119.7
C24 C23 H23 119.7
C23 C22 C21 119.7(2)
C23 C22 H22 120.1
C21 C22 H22 120.1
C18 C19 H19A 109.5
C18 C19 H19B 109.5
H19A C19 H19B 109.5
C18 C19 H19C 109.5
H19A C19 H19C 109.5
H19B C19 H19C 109.5
C16 C15 C14 119.9(2)
C16 C15 H15 120.0
C14 C15 H15 120.0
C15 C16 C17 120.5(2)
C15 C16 H16 119.7
C17 C16 H16 119.7

loop_
_geom_bond_atom_site_label_1
_geom_bond_atom_site_label_2
_geom_bond_distance
O1 C1 1.362(2)
O1 C9 1.426(2)
O2 C11 1.431(2)
O2 N1 1.4748(19)
O3 C2 1.368(2)
O3 C18 1.437(2)
N1 C20 1.438(2)
N1 C7 1.487(2)
C7 C6 1.497(2)
C7 C8 1.529(2)
C7 H7 0.9800
C8 C10 1.473(3)
C8 C9 1.526(3)
C8 C11 1.561(3)
C1 C6 1.395(2)
C1 C2 1.403(3)
C6 C5 1.394(2)
C12 C17 1.380(3)
C12 C13 1.388(3)
C12 C11 1.502(3)
C11 H11 0.9800
C20 C21 1.378(3)
C20 C25 1.389(3)
C9 H9A 0.9700
C9 H9B 0.9700
C2 C3 1.370(3)
C5 C4 1.365(3)
C5 H5 0.9300
C17 C16 1.375(3)
C17 H17 0.9300
C10 N2 1.137(2)
C3 C4 1.381(3)
C3 H3 0.9300
C18 C19 1.471(3)
C18 H18A 0.9700
C18 H18B 0.9700
C21 C22 1.381(3)
C21 H21 0.9300
C4 H4 0.9300
C13 C14 1.371(3)
C13 H13 0.9300
C24 C23 1.383(4)
C24 C25 1.386(3)
C24 H24 0.9300
C25 H25 0.9300
C14 C15 1.376(3)
C14 H14 0.9300
C23 C22 1.371(4)
C23 H23 0.9300
C22 H22 0.9300
C19 H19A 0.9600
C19 H19B 0.9600
C19 H19C 0.9600
C15 C16 1.354(4)
C15 H15 0.9300
C16 H16 0.9300

loop_
_geom_hbond_atom_site_label_D
_geom_hbond_atom_site_label_H
_geom_hbond_atom_site_label_A
_geom_hbond_site_symmetry_A
_geom_hbond_distance_DH
_geom_hbond_distance_HA
_geom_hbond_distance_DA
_geom_hbond_angle_DHA
C9 H9B N1 . 0.97 2.64 2.960(2) 99.7
C25 H25 O1 1_545 0.93 2.89 3.748(3) 154.2
C23 H23 N2 4 0.93 2.79 3.443(3) 128.0

loop_
_geom_torsion_atom_site_label_1
_geom_torsion_atom_site_label_2
_geom_torsion_atom_site_label_3
_geom_torsion_atom_site_label_4
_geom_torsion
C11 O2 N1 C20 -172.76(14)
C11 O2 N1 C7 -53.05(15)
C20 N1 C7 C6 -73.56(19)
O2 N1 C7 C6 172.81(13)
C20 N1 C7 C8 165.83(15)
O2 N1 C7 C8 52.20(14)
N1 C7 C8 C10 -156.53(15)
C6 C7 C8 C10 81.46(18)
N1 C7 C8 C9 83.74(16)
C6 C7 C8 C9 -38.3(2)
N1 C7 C8 C11 -33.04(16)
C6 C7 C8 C11 -155.05(14)
C9 O1 C1 C6 18.2(2)
C9 O1 C1 C2 -165.40(15)
O1 C1 C6 C5 179.70(16)
C2 C1 C6 C5 3.4(3)
O1 C1 C6 C7 6.5(3)
C2 C1 C6 C7 -169.83(15)
N1 C7 C6 C5 80.0(2)
C8 C7 C6 C5 -167.23(16)
N1 C7 C6 C1 -106.92(18)
C8 C7 C6 C1 5.9(2)
N1 O2 C11 C12 155.50(14)
N1 O2 C11 C8 30.73(17)
C17 C12 C11 O2 137.73(18)
C13 C12 C11 O2 -44.4(2)
C17 C12 C11 C8 -104.5(2)
C13 C12 C11 C8 73.4(2)
C10 C8 C11 O2 123.37(17)
C9 C8 C11 O2 -112.41(17)
C7 C8 C11 O2 1.90(18)
C10 C8 C11 C12 3.1(2)
C9 C8 C11 C12 127.29(17)
C7 C8 C11 C12 -118.40(17)
O2 N1 C20 C21 -140.65(17)
C7 N1 C20 C21 110.10(19)
O2 N1 C20 C25 40.8(2)
C7 N1 C20 C25 -68.5(2)
C1 O1 C9 C8 -54.2(2)
C10 C8 C9 O1 -57.5(2)
C7 C8 C9 O1 63.88(19)
C11 C8 C9 O1 175.21(14)
C18 O3 C2 C3 10.7(3)
C18 O3 C2 C1 -168.42(16)
O1 C1 C2 O3 -1.0(2)
C6 C1 C2 O3 175.48(15)
O1 C1 C2 C3 179.81(16)
C6 C1 C2 C3 -3.7(3)
C1 C6 C5 C4 -1.1(3)
C7 C6 C5 C4 172.18(17)
C13 C12 C17 C16 0.3(3)
C11 C12 C17 C16 178.19(19)
O3 C2 C3 C4 -177.50(18)
C1 C2 C3 C4 1.6(3)
C2 O3 C18 C19 164.34(17)
C25 C20 C21 C22 -0.7(3)
N1 C20 C21 C22 -179.33(18)
C6 C5 C4 C3 -1.0(3)
C2 C3 C4 C5 0.8(3)
C17 C12 C13 C14 -0.4(3)
C11 C12 C13 C14 -178.3(2)
C23 C24 C25 C20 -1.2(3)
C21 C20 C25 C24 2.0(3)
N1 C20 C25 C24 -179.50(18)
C12 C13 C14 C15 -0.2(4)
C25 C24 C23 C22 -0.7(4)
C24 C23 C22 C21 2.0(4)
C20 C21 C22 C23 -1.3(3)
C13 C14 C15 C16 1.0(4)
C14 C15 C16 C17 -1.1(4)
C12 C17 C16 C15 0.5(3)
